data_4301235
loop_
_publ_author_name
'Hanns-Dieter Amberger'
'Frank T. Edelmann'
'Jochen Gottfriedsen'
'Regine Herbst-Irmer'
'Stefan Jank'
'Ulrike Kilimann'
'Mathias Noltemeyer'
'Hauke Reddmann'
'Martina Sch\"afer'

_publ_contact_author_address
;Institute of Inorganic Chemistry
University of G\"ottingen
Tammannstr. 4
D-37077 G\"ottingen
Germany
;
_publ_contact_author_email rherbst@shelx.uni-ac.gwdg.de
_publ_contact_author_fax +49-551-392582
_publ_contact_author_name 'Regine Herbst-Irmer'
_publ_contact_author_phone +49-551-393007
_publ_section_title
;
Synthesis, Molecular, and Electronic Structure of (\h8-C8H8)Ln(scorpionate)
Half-Sandwich Complexes: An Experimental Key to a Better Understanding of
f-Element-Cyclooctatetraenyl Bonding
;
_journal_name_full 'Inorganic Chemistry'
_journal_page_first 760
_journal_page_last 772
_journal_paper_doi 10.1021/ic801765n
_journal_volume 48
_journal_year 2009
_chemical_formula_sum 'C27 H38 B Ce N6 O'
_chemical_formula_weight 613.56
_chemical_name_systematic
; 
 ? 
;
_space_group_IT_number 14
_symmetry_cell_setting monoclinic
_symmetry_space_group_name_Hall '-P 2yn'
_symmetry_space_group_name_H-M 'P 1 21/n 1'
_atom_sites_solution_hydrogens geom
_atom_sites_solution_primary heavy
_atom_sites_solution_secondary difmap
_audit_creation_method SHELXL-97
_audit_update_record
;
2008-09-15 # Formatted by publCIF
;
_cell_angle_alpha 90.00
_cell_angle_beta 103.020(10)
_cell_angle_gamma 90.00
_cell_formula_units_Z 4
_cell_length_a 8.0860(10)
_cell_length_b 21.317(2)
_cell_length_c 15.906(2)
_cell_measurement_reflns_used 66
_cell_measurement_temperature 120(2)
_cell_measurement_theta_max 12.5
_cell_measurement_theta_min 10
_cell_volume 2671.2(5)
_computing_cell_refinement 'Stoe DIF4 Ver. 7.08'
_computing_data_collection 'Stoe DIF4 Ver. 7.08'
_computing_data_reduction REDU4
_computing_molecular_graphics SHELXTL-Plus
_computing_publication_material SHELXL-92
_computing_structure_refinement SHELXL-92
_computing_structure_solution SHELXS-92
_diffrn_ambient_temperature 120(2)
_diffrn_measured_fraction_theta_full 0.991
_diffrn_measured_fraction_theta_max 0.991
_diffrn_measurement_device 'Stoe-Siemens-Huber-AED2 four circle-diffractometer'
_diffrn_measurement_method 'profile from 2theta/omega'
_diffrn_radiation_monochromator graphite
_diffrn_radiation_source 'fine-focus sealed tube'
_diffrn_radiation_type MoK\a
_diffrn_radiation_wavelength 0.71073
_diffrn_reflns_av_R_equivalents 0.0235
_diffrn_reflns_av_sigmaI/netI 0.0387
_diffrn_reflns_limit_h_max 8
_diffrn_reflns_limit_h_min -8
_diffrn_reflns_limit_k_max 23
_diffrn_reflns_limit_k_min -1
_diffrn_reflns_limit_l_max 17
_diffrn_reflns_limit_l_min -17
_diffrn_reflns_number 3730
_diffrn_reflns_theta_full 22.60
_diffrn_reflns_theta_max 22.60
_diffrn_reflns_theta_min 4.04
_diffrn_standards_decay_% 0
_diffrn_standards_interval_time 90
_diffrn_standards_number 3
_exptl_absorpt_coefficient_mu 1.736
_exptl_absorpt_correction_T_max 0.5818
_exptl_absorpt_correction_T_min 0.4486
_exptl_absorpt_correction_type empirical
_exptl_crystal_colour yellow
_exptl_crystal_density_diffrn 1.526
_exptl_crystal_density_method 'not measured'
_exptl_crystal_description blocks
_exptl_crystal_F_000 1252
_exptl_crystal_size_max 0.55
_exptl_crystal_size_mid 0.40
_exptl_crystal_size_min 0.35
_refine_diff_density_max 0.789
_refine_diff_density_min -0.471
_refine_diff_density_rms 0.081
_refine_ls_extinction_method none
_refine_ls_goodness_of_fit_ref 1.047
_refine_ls_hydrogen_treatment mixed
_refine_ls_matrix_type full
_refine_ls_number_parameters 491
_refine_ls_number_reflns 3509
_refine_ls_number_restraints 982
_refine_ls_restrained_S_all 0.941
_refine_ls_R_factor_all 0.0453
_refine_ls_R_factor_gt 0.0327
_refine_ls_shift/su_max 0.002
_refine_ls_shift/su_mean 0.000
_refine_ls_structure_factor_coef Fsqd
_refine_ls_weighting_details 'calc w=1/[\s^2^(Fo^2^)+(0.0348P)^2^+3.8520P] where P=(Fo^2^+2Fc^2^)/3'
_refine_ls_weighting_scheme calc
_refine_ls_wR_factor_gt 0.0676
_refine_ls_wR_factor_ref 0.0729
_reflns_number_gt 2913
_reflns_number_total 3509
_reflns_threshold_expression >2sigma(I)
_cod_data_source_file ic801765n_si_002_2.cif
_cod_data_source_block a
_cod_original_sg_symbol_H-M 'P 21/n'
_cod_database_code 4301235

loop_
_symmetry_equiv_pos_as_xyz
'x, y, z'
'-x+1/2, y+1/2, -z+1/2'
'-x, -y, -z'
'x-1/2, -y-1/2, z-1/2'

loop_
_atom_site_label
_atom_site_type_symbol
_atom_site_fract_x
_atom_site_fract_y
_atom_site_fract_z
_atom_site_U_iso_or_equiv
_atom_site_adp_type
_atom_site_occupancy
_atom_site_symmetry_multiplicity
_atom_site_calc_flag
_atom_site_refinement_flags
_atom_site_disorder_assembly
_atom_site_disorder_group
Ce1 Ce 0.12471(3) 0.171343(11) 0.223318(16) 0.02142(10) Uani 1 1 d . . .
C1 C 0.120(2) 0.2815(5) 0.3177(7) 0.036(2) Uani 0.514(8) 1 d PDU A 1
H1 H 0.1230 0.2902 0.3766 0.044 Uiso 0.514(8) 1 calc PR A 1
C2 C -0.0445(18) 0.2743(6) 0.2691(11) 0.036(2) Uani 0.514(8) 1 d PDU A 1
H2 H -0.1266 0.2775 0.3032 0.043 Uiso 0.514(8) 1 calc PR A 1
C3 C -0.1181(11) 0.2637(6) 0.1825(12) 0.036(2) Uani 0.514(8) 1 d PDU A 1
H3 H -0.2386 0.2627 0.1710 0.043 Uiso 0.514(8) 1 calc PR A 1
C4 C -0.0547(17) 0.2540(6) 0.1081(8) 0.037(2) Uani 0.514(8) 1 d PDU A 1
H4 H -0.1416 0.2471 0.0578 0.044 Uiso 0.514(8) 1 calc PR A 1
C5 C 0.108(2) 0.2523(6) 0.0922(6) 0.036(2) Uani 0.514(8) 1 d PDU A 1
H5 H 0.1053 0.2449 0.0330 0.044 Uiso 0.514(8) 1 calc PR A 1
C6 C 0.2742(18) 0.2586(6) 0.1405(10) 0.036(2) Uani 0.514(8) 1 d PDU A 1
H6 H 0.3564 0.2549 0.1065 0.043 Uiso 0.514(8) 1 calc PR A 1
C7 C 0.3464(11) 0.2691(6) 0.2270(11) 0.035(2) Uani 0.514(8) 1 d PDU A 1
H7 H 0.4669 0.2697 0.2392 0.042 Uiso 0.514(8) 1 calc PR A 1
C8 C 0.2810(17) 0.2790(6) 0.3009(8) 0.034(2) Uani 0.514(8) 1 d PDU A 1
H8 H 0.3680 0.2855 0.3513 0.041 Uiso 0.514(8) 1 calc PR A 1
C1' C 0.036(2) 0.2812(6) 0.2956(8) 0.037(2) Uani 0.486(8) 1 d PDU A 2
H1' H -0.0040 0.2942 0.3447 0.044 Uiso 0.486(8) 1 calc PR A 2
C2' C -0.0982(15) 0.2684(6) 0.2249(12) 0.034(2) Uani 0.486(8) 1 d PDU A 2
H2' H -0.2059 0.2692 0.2395 0.041 Uiso 0.486(8) 1 calc PR A 2
C3' C -0.1094(13) 0.2548(6) 0.1382(11) 0.035(2) Uani 0.486(8) 1 d PDU A 2
H3' H -0.2225 0.2470 0.1073 0.042 Uiso 0.486(8) 1 calc PR A 2
C4' C 0.008(2) 0.2500(6) 0.0868(6) 0.037(2) Uani 0.486(8) 1 d PDU A 2
H4' H -0.0427 0.2401 0.0285 0.044 Uiso 0.486(8) 1 calc PR A 2
C5' C 0.184(2) 0.2565(7) 0.1018(8) 0.036(2) Uani 0.486(8) 1 d PDU A 2
H5' H 0.2224 0.2557 0.0496 0.044 Uiso 0.486(8) 1 calc PR A 2
C6' C 0.3185(14) 0.2638(7) 0.1740(12) 0.034(2) Uani 0.486(8) 1 d PDU A 2
H6' H 0.4259 0.2635 0.1592 0.041 Uiso 0.486(8) 1 calc PR A 2
C7' C 0.3323(14) 0.2715(7) 0.2622(11) 0.033(2) Uani 0.486(8) 1 d PDU A 2
H7' H 0.4462 0.2711 0.2949 0.040 Uiso 0.486(8) 1 calc PR A 2
C8' C 0.213(2) 0.2797(6) 0.3123(7) 0.035(2) Uani 0.486(8) 1 d PDU A 2
H8' H 0.2641 0.2856 0.3717 0.042 Uiso 0.486(8) 1 calc PR A 2
B1 B 0.1587(6) 0.0006(2) 0.2049(3) 0.0201(11) Uani 1 1 d . A .
H1B H 0.164(2) -0.050(2) 0.2038(10) 0.024 Uiso 1 1 d D . .
N1 N 0.1941(4) 0.02623(16) 0.1222(2) 0.0186(8) Uani 1 1 d D . .
N2 N 0.2197(4) 0.08911(16) 0.1080(2) 0.0223(8) Uani 1 1 d . A .
C9 C 0.2273(5) -0.0086(2) 0.0573(3) 0.0238(10) Uani 1 1 d . A .
C10 C 0.2768(5) 0.0310(2) 0.0002(3) 0.0285(11) Uani 1 1 d . . .
H10 H 0.3083 0.0198 -0.0519 0.034 Uiso 1 1 calc R A .
C11 C 0.2719(6) 0.0902(2) 0.0334(3) 0.0294(11) Uani 1 1 d . A .
C12 C 0.2084(7) -0.0773(2) 0.0516(3) 0.0388(13) Uani 1 1 d . . .
H12A H 0.2383 -0.0922 -0.0013 0.058 Uiso 1 1 calc R A .
H12B H 0.0906 -0.0887 0.0506 0.058 Uiso 1 1 calc R . .
H12C H 0.2838 -0.0968 0.1017 0.058 Uiso 1 1 calc R . .
C13 C 0.3189(8) 0.1484(3) -0.0081(4) 0.0561(17) Uani 1 1 d . . .
H13A H 0.2156 0.1711 -0.0359 0.084 Uiso 1 1 calc R A .
H13B H 0.3825 0.1371 -0.0516 0.084 Uiso 1 1 calc R . .
H13C H 0.3894 0.1752 0.0358 0.084 Uiso 1 1 calc R . .
N3 N -0.0229(4) 0.01793(16) 0.2135(2) 0.0189(8) Uani 1 1 d D . .
N4 N -0.0822(4) 0.07794(16) 0.2028(2) 0.0187(8) Uani 1 1 d . A .
C14 C -0.1475(5) -0.0210(2) 0.2244(3) 0.0250(10) Uani 1 1 d . A .
C15 C -0.2907(5) 0.0145(2) 0.2197(3) 0.0277(11) Uani 1 1 d . . .
H15 H -0.3992 0.0000 0.2245 0.033 Uiso 1 1 calc R A .
C16 C -0.2453(5) 0.0750(2) 0.2066(3) 0.0243(10) Uani 1 1 d . A .
C17 C -0.1247(6) -0.0895(2) 0.2365(3) 0.0364(12) Uani 1 1 d . . .
H17A H -0.2311 -0.1083 0.2438 0.055 Uiso 1 1 calc R A .
H17B H -0.0348 -0.0977 0.2878 0.055 Uiso 1 1 calc R . .
H17C H -0.0932 -0.1077 0.1857 0.055 Uiso 1 1 calc R . .
C18 C -0.3531(6) 0.1323(3) 0.1968(4) 0.0448(14) Uani 1 1 d . . .
H18A H -0.4718 0.1202 0.1923 0.067 Uiso 1 1 calc R A .
H18B H -0.3432 0.1548 0.1444 0.067 Uiso 1 1 calc R . .
H18C H -0.3155 0.1595 0.2471 0.067 Uiso 1 1 calc R . .
N5 N 0.2928(4) 0.02244(15) 0.2840(2) 0.0160(8) Uani 1 1 d D . .
N6 N 0.3223(4) 0.08508(16) 0.3021(2) 0.0223(8) Uani 1 1 d . A .
C19 C 0.4018(5) -0.0123(2) 0.3425(3) 0.0217(10) Uani 1 1 d . A .
C20 C 0.5019(6) 0.0275(2) 0.3986(3) 0.0266(11) Uani 1 1 d . . .
H20 H 0.5906 0.0164 0.4464 0.032 Uiso 1 1 calc R A .
C21 C 0.4488(6) 0.0872(2) 0.3724(3) 0.0295(11) Uani 1 1 d . A .
C22 C 0.4058(6) -0.0821(2) 0.3406(3) 0.0326(12) Uani 1 1 d . . .
H22A H 0.4939 -0.0974 0.3890 0.049 Uiso 1 1 calc R A .
H22B H 0.4309 -0.0961 0.2862 0.049 Uiso 1 1 calc R . .
H22C H 0.2952 -0.0986 0.3454 0.049 Uiso 1 1 calc R . .
C23 C 0.5085(8) 0.1484(2) 0.4129(3) 0.0544(16) Uani 1 1 d . . .
H23A H 0.5923 0.1665 0.3839 0.082 Uiso 1 1 calc R A .
H23B H 0.5608 0.1419 0.4741 0.082 Uiso 1 1 calc R . .
H23C H 0.4119 0.1770 0.4074 0.082 Uiso 1 1 calc R . .
O1 O 0.0427(7) 0.1430(3) 0.3813(3) 0.0269(15) Uani 0.865(6) 1 d PDU A .
C24 C 0.045(3) 0.0791(5) 0.4114(8) 0.032(4) Uani 0.501(4) 1 d PDU A 1
H24A H 0.1297 0.0540 0.3900 0.038 Uiso 0.501(4) 1 calc PR A 1
H24B H -0.0682 0.0594 0.3913 0.038 Uiso 0.501(4) 1 calc PR A 1
C25 C 0.0897(18) 0.0829(6) 0.5060(7) 0.033(3) Uani 0.501(4) 1 d PDU A 1
H25A H 0.2144 0.0830 0.5280 0.040 Uiso 0.501(4) 1 calc PR A 1
H25B H 0.0406 0.0473 0.5322 0.040 Uiso 0.501(4) 1 calc PR A 1
C26 C 0.0129(19) 0.1446(6) 0.5251(7) 0.032(4) Uani 0.501(4) 1 d PDU A 1
H26A H -0.1042 0.1385 0.5328 0.039 Uiso 0.501(4) 1 calc PR A 1
H26B H 0.0821 0.1642 0.5779 0.039 Uiso 0.501(4) 1 calc PR A 1
C27 C 0.013(2) 0.1838(5) 0.4484(8) 0.028(3) Uani 0.501(4) 1 d PDU A 1
H27A H -0.0971 0.2055 0.4295 0.033 Uiso 0.501(4) 1 calc PR A 1
H27B H 0.1040 0.2158 0.4623 0.033 Uiso 0.501(4) 1 calc PR A 1
C24' C -0.002(4) 0.0816(6) 0.4075(10) 0.023(5) Uani 0.364(7) 1 d PDU A 2
H24C H 0.0809 0.0502 0.3963 0.027 Uiso 0.364(7) 1 calc PR A 2
H24D H -0.1158 0.0697 0.3737 0.027 Uiso 0.364(7) 1 calc PR A 2
C25' C -0.001(2) 0.0824(7) 0.4999(9) 0.026(4) Uani 0.364(7) 1 d PDU A 2
H25C H 0.0649 0.0466 0.5299 0.031 Uiso 0.364(7) 1 calc PR A 2
H25D H -0.1186 0.0799 0.5086 0.031 Uiso 0.364(7) 1 calc PR A 2
C26' C 0.080(3) 0.1438(9) 0.5329(10) 0.030(4) Uani 0.364(7) 1 d PDU A 2
H26C H 0.0222 0.1627 0.5754 0.036 Uiso 0.364(7) 1 calc PR A 2
H26D H 0.2016 0.1378 0.5607 0.036 Uiso 0.364(7) 1 calc PR A 2
C27' C 0.061(4) 0.1838(7) 0.4554(10) 0.039(6) Uani 0.364(7) 1 d PDU A 2
H27C H -0.0410 0.2108 0.4496 0.047 Uiso 0.364(7) 1 calc PR A 2
H27D H 0.1613 0.2111 0.4601 0.047 Uiso 0.364(7) 1 calc PR A 2
O1" O 0.073(3) 0.128(2) 0.3879(16) 0.015(6) Uani 0.135(6) 1 d PDU B 3
C24" C 0.202(3) 0.1105(18) 0.4632(15) 0.028(6) Uani 0.135(6) 1 d PDU B 3
H24E H 0.2985 0.1403 0.4721 0.034 Uiso 0.135(6) 1 calc PR B 3
H24F H 0.2453 0.0678 0.4562 0.034 Uiso 0.135(6) 1 calc PR B 3
C25" C 0.120(3) 0.112(3) 0.5371(13) 0.028(6) Uani 0.135(6) 1 d PDU B 3
H25E H 0.1362 0.1540 0.5657 0.033 Uiso 0.135(6) 1 calc PR B 3
H25F H 0.1675 0.0797 0.5799 0.033 Uiso 0.135(6) 1 calc PR B 3
C26" C -0.064(3) 0.100(2) 0.4983(17) 0.031(6) Uani 0.135(6) 1 d PDU B 3
H26E H -0.0940 0.0564 0.5082 0.037 Uiso 0.135(6) 1 calc PR B 3
H26F H -0.1366 0.1285 0.5245 0.037 Uiso 0.135(6) 1 calc PR B 3
C27" C -0.089(3) 0.113(2) 0.4057(17) 0.036(6) Uani 0.135(6) 1 d PDU B 3
H27E H -0.1386 0.0758 0.3720 0.044 Uiso 0.135(6) 1 calc PR B 3
H27F H -0.1686 0.1488 0.3891 0.044 Uiso 0.135(6) 1 calc PR B 3

loop_
_atom_site_aniso_label
_atom_site_aniso_U_11
_atom_site_aniso_U_22
_atom_site_aniso_U_33
_atom_site_aniso_U_23
_atom_site_aniso_U_13
_atom_site_aniso_U_12
Ce1 0.02020(15) 0.01326(14) 0.03240(16) 0.00315(13) 0.00931(10) 0.00155(12)
C1 0.027(5) 0.019(3) 0.066(4) -0.011(4) 0.017(3) 0.007(5)
C2 0.028(3) 0.021(4) 0.061(4) -0.001(5) 0.015(4) 0.008(4)
C3 0.027(3) 0.028(4) 0.056(5) 0.011(5) 0.015(3) 0.015(3)
C4 0.029(3) 0.031(4) 0.054(4) 0.022(4) 0.017(3) 0.019(5)
C5 0.030(5) 0.028(4) 0.056(3) 0.026(3) 0.021(3) 0.005(5)
C6 0.031(4) 0.021(4) 0.060(4) 0.015(5) 0.022(3) 0.001(4)
C7 0.032(3) 0.013(4) 0.064(5) 0.005(5) 0.022(3) -0.002(3)
C8 0.029(3) 0.011(3) 0.067(4) -0.006(4) 0.020(3) -0.002(5)
C1' 0.032(4) 0.021(4) 0.060(4) -0.003(4) 0.015(3) 0.010(5)
C2' 0.030(3) 0.021(4) 0.053(5) 0.007(5) 0.015(3) 0.012(4)
C3' 0.030(3) 0.029(4) 0.049(5) 0.016(5) 0.014(3) 0.017(4)
C4' 0.032(4) 0.033(4) 0.049(4) 0.021(4) 0.016(3) 0.012(5)
C5' 0.032(4) 0.023(4) 0.057(4) 0.019(4) 0.018(3) 0.008(5)
C6' 0.031(3) 0.018(4) 0.059(5) 0.010(5) 0.020(3) -0.001(4)
C7' 0.034(3) 0.009(4) 0.061(4) 0.004(5) 0.021(3) -0.006(4)
C8' 0.032(4) 0.016(4) 0.060(4) -0.006(4) 0.017(3) -0.001(6)
B1 0.019(3) 0.020(3) 0.024(3) -0.003(2) 0.010(2) 0.000(2)
N1 0.0171(18) 0.019(2) 0.0203(19) 0.0002(16) 0.0058(15) -0.0018(15)
N2 0.024(2) 0.023(2) 0.019(2) 0.0023(16) 0.0043(16) -0.0047(17)
C9 0.020(2) 0.030(3) 0.021(2) -0.003(2) 0.0045(19) 0.003(2)
C10 0.027(3) 0.040(3) 0.019(2) 0.001(2) 0.007(2) 0.002(2)
C11 0.035(3) 0.035(3) 0.021(3) 0.006(2) 0.011(2) -0.007(2)
C12 0.059(3) 0.030(3) 0.031(3) -0.005(2) 0.020(2) 0.008(3)
C13 0.090(5) 0.044(3) 0.043(3) 0.004(3) 0.035(3) -0.021(3)
N3 0.0171(18) 0.019(2) 0.0224(19) -0.0002(16) 0.0076(15) -0.0028(16)
N4 0.0134(18) 0.022(2) 0.022(2) -0.0032(16) 0.0074(15) -0.0014(15)
C14 0.026(3) 0.029(3) 0.024(2) -0.005(2) 0.0128(19) -0.011(2)
C15 0.021(2) 0.039(3) 0.027(3) -0.008(2) 0.0147(19) -0.013(2)
C16 0.016(2) 0.035(3) 0.025(2) -0.007(2) 0.0100(19) -0.003(2)
C17 0.036(3) 0.034(3) 0.044(3) 0.003(2) 0.017(2) -0.014(2)
C18 0.024(3) 0.043(3) 0.073(4) -0.004(3) 0.023(3) 0.004(2)
N5 0.0209(18) 0.0103(18) 0.0179(18) -0.0001(15) 0.0064(15) 0.0012(15)
N6 0.029(2) 0.016(2) 0.020(2) 0.0016(16) 0.0028(17) 0.0023(17)
C19 0.018(2) 0.022(2) 0.026(2) 0.004(2) 0.0066(19) 0.004(2)
C20 0.030(3) 0.024(3) 0.022(2) 0.005(2) -0.004(2) 0.001(2)
C21 0.038(3) 0.023(3) 0.023(3) -0.003(2) -0.001(2) -0.005(2)
C22 0.035(3) 0.018(3) 0.040(3) 0.007(2) -0.002(2) 0.003(2)
C23 0.079(4) 0.029(3) 0.040(3) -0.004(2) -0.019(3) -0.010(3)
O1 0.040(3) 0.017(3) 0.026(2) -0.0042(17) 0.012(2) -0.002(2)
C24 0.044(11) 0.022(5) 0.038(5) 0.002(5) 0.025(6) 0.005(5)
C25 0.040(7) 0.027(5) 0.032(5) 0.004(4) 0.009(6) 0.011(6)
C26 0.045(9) 0.030(6) 0.024(5) -0.006(4) 0.014(6) -0.001(6)
C27 0.031(8) 0.021(5) 0.032(6) -0.005(4) 0.012(5) 0.001(5)
C24' 0.020(11) 0.021(6) 0.029(6) 0.000(6) 0.012(6) -0.007(7)
C25' 0.026(9) 0.026(7) 0.029(6) -0.002(5) 0.014(7) 0.009(7)
C26' 0.029(11) 0.038(9) 0.027(6) -0.011(5) 0.018(7) -0.003(8)
C27' 0.057(15) 0.033(7) 0.029(7) -0.014(5) 0.011(8) -0.015(8)
O1" 0.021(10) 0.016(13) 0.013(8) 0.003(9) 0.014(7) 0.004(10)
C24" 0.023(9) 0.051(15) 0.013(11) 0.003(12) 0.010(8) 0.001(13)
C25" 0.030(11) 0.039(15) 0.017(9) -0.012(13) 0.011(8) 0.011(13)
C26" 0.030(10) 0.045(14) 0.027(10) 0.003(12) 0.024(9) -0.005(12)
C27" 0.023(9) 0.058(14) 0.031(9) 0.018(12) 0.011(9) 0.003(12)

loop_
_atom_type_symbol
_atom_type_description
_atom_type_scat_dispersion_real
_atom_type_scat_dispersion_imag
_atom_type_scat_source
C C 0.0033 0.0016 'International Tables Vol C Tables 4.2.6.8 and 6.1.1.4'
H H 0.0000 0.0000 'International Tables Vol C Tables 4.2.6.8 and 6.1.1.4'
B B 0.0013 0.0007 'International Tables Vol C Tables 4.2.6.8 and 6.1.1.4'
Ce Ce -0.2486 2.6331 'International Tables Vol C Tables 4.2.6.8 and 6.1.1.4'
N N 0.0061 0.0033 'International Tables Vol C Tables 4.2.6.8 and 6.1.1.4'
O O 0.0106 0.0060 'International Tables Vol C Tables 4.2.6.8 and 6.1.1.4'

loop_
_geom_angle_atom_site_label_1
_geom_angle_atom_site_label_2
_geom_angle_atom_site_label_3
_geom_angle
_geom_angle_site_symmetry_1
_geom_angle_site_symmetry_3
_geom_angle_publ_flag
N6 Ce1 N4 79.81(11) . . ?
N6 Ce1 C5 139.0(3) . . ?
N4 Ce1 C5 118.8(3) . . ?
N6 Ce1 C7' 99.7(3) . . ?
N4 Ce1 C7' 173.5(4) . . ?
C5 Ce1 C7' 65.8(3) . . ?
N6 Ce1 C4 166.6(4) . . ?
N4 Ce1 C4 100.6(3) . . ?
C5 Ce1 C4 30.0(2) . . ?
C7' Ce1 C4 81.5(3) . . ?
N6 Ce1 C6 115.5(3) . . ?
N4 Ce1 C6 144.7(4) . . ?
C5 Ce1 C6 29.9(2) . . ?
C7' Ce1 C6 41.2(3) . . ?
C4 Ce1 C6 57.1(3) . . ?
N6 Ce1 C8' 107.0(3) . . ?
N4 Ce1 C8' 144.1(4) . . ?
C5 Ce1 C8' 79.6(3) . . ?
C7' Ce1 C8' 29.8(2) . . ?
C4 Ce1 C8' 80.7(3) . . ?
C6 Ce1 C8' 65.0(3) . . ?
N6 Ce1 C3' 174.5(3) . . ?
N4 Ce1 C3' 94.8(3) . . ?
C5 Ce1 C3' 44.6(3) . . ?
C7' Ce1 C3' 85.7(3) . . ?
C4 Ce1 C3' 15.24(19) . . ?
C6 Ce1 C3' 69.4(3) . . ?
C8' Ce1 C3' 77.1(3) . . ?
N6 Ce1 C4' 152.9(4) . . ?
N4 Ce1 C4' 106.0(3) . . ?
C5 Ce1 C4' 16.9(2) . . ?
C7' Ce1 C4' 77.5(3) . . ?
C4 Ce1 C4' 14.25(19) . . ?
C6 Ce1 C4' 46.1(3) . . ?
C8' Ce1 C4' 84.0(3) . . ?
C3' Ce1 C4' 29.5(2) . . ?
N6 Ce1 C7 101.6(3) . . ?
N4 Ce1 C7 173.9(4) . . ?
C5 Ce1 C7 56.4(3) . . ?
C7' Ce1 C7 12.6(2) . . ?
C4 Ce1 C7 76.6(3) . . ?
C6 Ce1 C7 29.4(2) . . ?
C8' Ce1 C7 41.3(3) . . ?
C3' Ce1 C7 83.8(3) . . ?
C4' Ce1 C7 70.0(3) . . ?
N6 Ce1 C6' 108.8(3) . . ?
N4 Ce1 C6' 156.6(4) . . ?
C5 Ce1 C6' 41.2(3) . . ?
C7' Ce1 C6' 29.6(2) . . ?
C4 Ce1 C6' 66.0(3) . . ?
C6 Ce1 C6' 12.2(2) . . ?
C8' Ce1 C6' 55.8(3) . . ?
C3' Ce1 C6' 76.5(3) . . ?
C4' Ce1 C6' 56.6(3) . . ?
C7 Ce1 C6' 17.4(2) . . ?
N6 Ce1 C2' 150.6(4) . . ?
N4 Ce1 C2' 100.1(3) . . ?
C5 Ce1 C2' 66.8(3) . . ?
C7' Ce1 C2' 77.2(3) . . ?
C4 Ce1 C2' 42.7(3) . . ?
C6 Ce1 C2' 81.6(3) . . ?
C8' Ce1 C2' 56.7(3) . . ?
C3' Ce1 C2' 29.5(2) . . ?
C4' Ce1 C2' 55.7(3) . . ?
C7 Ce1 C2' 81.6(3) . . ?
C6' Ce1 C2' 83.1(3) . . ?
N6 Ce1 C3 163.5(4) . . ?
N4 Ce1 C3 96.6(2) . . ?
C5 Ce1 C3 56.6(3) . . ?
C7' Ce1 C3 82.1(3) . . ?
C4 Ce1 C3 29.8(2) . . ?
C6 Ce1 C3 76.6(3) . . ?
C8' Ce1 C3 66.7(3) . . ?
C3' Ce1 C3 15.7(2) . . ?
C4' Ce1 C3 43.5(3) . . ?
C7 Ce1 C3 83.7(3) . . ?
C6' Ce1 C3 80.9(3) . . ?
C2' Ce1 C3 13.9(2) . . ?
N6 Ce1 N2 68.62(10) . . ?
N4 Ce1 N2 72.28(10) . . ?
C5 Ce1 N2 82.2(3) . . ?
C7' Ce1 N2 113.7(4) . . ?
C4 Ce1 N2 98.6(3) . . ?
C6 Ce1 N2 83.8(3) . . ?
C8' Ce1 N2 143.5(4) . . ?
C3' Ce1 N2 110.5(4) . . ?
C4' Ce1 N2 87.7(3) . . ?
C7 Ce1 N2 102.6(3) . . ?
C6' Ce1 N2 90.2(3) . . ?
C2' Ce1 N2 139.8(4) . . ?
C3 Ce1 N2 125.9(4) . . ?
N6 Ce1 C2 136.8(4) . . ?
N4 Ce1 C2 107.5(3) . . ?
C5 Ce1 C2 75.8(3) . . ?
C7' Ce1 C2 68.4(3) . . ?
C4 Ce1 C2 56.1(3) . . ?
C6 Ce1 C2 83.4(3) . . ?
C8' Ce1 C2 43.7(3) . . ?
C3' Ce1 C2 44.3(3) . . ?
C4' Ce1 C2 67.7(3) . . ?
C7 Ce1 C2 75.6(3) . . ?
C6' Ce1 C2 81.6(3) . . ?
C2' Ce1 C2 15.6(2) . . ?
C3 Ce1 C2 29.2(2) . . ?
N2 Ce1 C2 154.6(4) . . ?
N6 Ce1 C5' 128.5(3) . . ?
N4 Ce1 C5' 128.9(4) . . ?
C5 Ce1 C5' 12.5(2) . . ?
C7' Ce1 C5' 56.3(3) . . ?
C4 Ce1 C5' 41.8(3) . . ?
C6 Ce1 C5' 17.7(2) . . ?
C8' Ce1 C5' 75.0(3) . . ?
C3' Ce1 C5' 55.6(3) . . ?
C4' Ce1 C5' 29.3(2) . . ?
C7 Ce1 C5' 45.7(3) . . ?
C6' Ce1 C5' 29.5(2) . . ?
C2' Ce1 C5' 74.3(3) . . ?
C3 Ce1 C5' 66.0(3) . . ?
N2 Ce1 C5' 80.5(2) . . ?
C2 Ce1 C5' 80.6(3) . . ?
N6 Ce1 C8 101.8(2) . . ?
N4 Ce1 C8 156.2(4) . . ?
C5 Ce1 C8 75.6(3) . . ?
C7' Ce1 C8 17.4(2) . . ?
C4 Ce1 C8 83.3(3) . . ?
C6 Ce1 C8 56.0(3) . . ?
C8' Ce1 C8 12.8(2) . . ?
C3' Ce1 C8 82.9(3) . . ?
C4' Ce1 C8 83.5(3) . . ?
C7 Ce1 C8 29.6(2) . . ?
C6' Ce1 C8 45.5(3) . . ?
C2' Ce1 C8 66.8(3) . . ?
C3 Ce1 C8 75.1(3) . . ?
N2 Ce1 C8 130.7(4) . . ?
C2 Ce1 C8 55.2(3) . . ?
C5' Ce1 C8 68.6(3) . . ?
N6 Ce1 C1' 126.3(3) . . ?
N4 Ce1 C1' 118.9(4) . . ?
C5 Ce1 C1' 78.9(3) . . ?
C7' Ce1 C1' 56.2(3) . . ?
C4 Ce1 C1' 65.3(3) . . ?
C6 Ce1 C1' 78.9(4) . . ?
C8' Ce1 C1' 29.5(2) . . ?
C3' Ce1 C1' 55.9(3) . . ?
C4' Ce1 C1' 74.7(3) . . ?
C7 Ce1 C1' 65.1(3) . . ?
C6' Ce1 C1' 74.3(3) . . ?
C2' Ce1 C1' 29.4(2) . . ?
C3 Ce1 C1' 41.9(3) . . ?
N2 Ce1 C1' 161.0(3) . . ?
C2 Ce1 C1' 14.6(2) . . ?
C5' Ce1 C1' 80.7(3) . . ?
C8 Ce1 C1' 41.5(3) . . ?
N6 Ce1 C1 115.0(3) . . ?
N4 Ce1 C1 129.2(3) . . ?
C5 Ce1 C1 82.7(3) . . ?
C7' Ce1 C1 45.2(3) . . ?
C4 Ce1 C1 75.3(3) . . ?
C6 Ce1 C1 75.3(3) . . ?
C8' Ce1 C1 16.2(2) . . ?
C3' Ce1 C1 68.0(3) . . ?
C4' Ce1 C1 82.4(3) . . ?
C7 Ce1 C1 55.7(3) . . ?
C6' Ce1 C1 68.1(3) . . ?
C2' Ce1 C1 43.4(2) . . ?
C3 Ce1 C1 55.2(3) . . ?
N2 Ce1 C1 158.2(3) . . ?
C2 Ce1 C1 28.9(2) . . ?
C5' Ce1 C1 81.4(3) . . ?
C8 Ce1 C1 28.9(2) . . ?
C1' Ce1 C1 14.3(2) . . ?
N6 Ce1 O1 69.85(14) . . ?
N4 Ce1 O1 70.65(14) . . ?
C5 Ce1 O1 148.6(3) . . ?
C7' Ce1 O1 103.0(4) . . ?
C4 Ce1 O1 123.1(4) . . ?
C6 Ce1 O1 143.4(3) . . ?
C8' Ce1 O1 78.7(3) . . ?
C3' Ce1 O1 107.9(4) . . ?
C4' Ce1 O1 137.2(4) . . ?
C7 Ce1 O1 115.5(4) . . ?
C6' Ce1 O1 132.6(4) . . ?
C2' Ce1 O1 82.3(3) . . ?
C3 Ce1 O1 93.7(4) . . ?
N2 Ce1 O1 127.90(13) . . ?
C2 Ce1 O1 72.8(3) . . ?
C5' Ce1 O1 151.5(3) . . ?
C8 Ce1 O1 87.4(3) . . ?
C1' Ce1 O1 71.0(3) . . ?
C1 Ce1 O1 70.4(3) . . ?
C2 C1 C8 135.4(8) . . ?
C2 C1 Ce1 74.7(6) . . ?
C8 C1 Ce1 74.8(6) . . ?
C2 C1 H1 112.3 . . ?
C8 C1 H1 112.3 . . ?
Ce1 C1 H1 134.0 . . ?
C1 C2 C3 135.4(8) . . ?
C1 C2 Ce1 76.4(6) . . ?
C3 C2 Ce1 74.7(6) . . ?
C1 C2 H2 112.3 . . ?
C3 C2 H2 112.3 . . ?
Ce1 C2 H2 131.0 . . ?
C2 C3 C4 134.6(8) . . ?
C2 C3 Ce1 76.1(6) . . ?
C4 C3 Ce1 73.6(6) . . ?
C2 C3 H3 112.7 . . ?
C4 C3 H3 112.7 . . ?
Ce1 C3 H3 132.5 . . ?
C5 C4 C3 133.9(8) . . ?
C5 C4 Ce1 73.9(6) . . ?
C3 C4 Ce1 76.6(6) . . ?
C5 C4 H4 113.1 . . ?
C3 C4 H4 113.1 . . ?
Ce1 C4 H4 130.6 . . ?
C6 C5 C4 136.7(8) . . ?
C6 C5 Ce1 76.2(6) . . ?
C4 C5 Ce1 76.1(6) . . ?
C6 C5 H5 111.7 . . ?
C4 C5 H5 111.7 . . ?
Ce1 C5 H5 130.4 . . ?
C7 C6 C5 134.4(8) . . ?
C7 C6 Ce1 76.3(6) . . ?
C5 C6 Ce1 73.9(6) . . ?
C7 C6 H6 112.8 . . ?
C5 C6 H6 112.8 . . ?
Ce1 C6 H6 131.6 . . ?
C6 C7 C8 134.3(8) . . ?
C6 C7 Ce1 74.3(6) . . ?
C8 C7 Ce1 76.4(6) . . ?
C6 C7 H7 112.8 . . ?
C8 C7 H7 112.8 . . ?
Ce1 C7 H7 130.6 . . ?
C1 C8 C7 135.3(8) . . ?
C1 C8 Ce1 76.4(6) . . ?
C7 C8 Ce1 74.0(6) . . ?
C1 C8 H8 112.4 . . ?
C7 C8 H8 112.4 . . ?
Ce1 C8 H8 132.3 . . ?
C8' C1' C2' 136.2(8) . . ?
C8' C1' Ce1 73.0(6) . . ?
C2' C1' Ce1 74.3(6) . . ?
C8' C1' H1' 111.9 . . ?
C2' C1' H1' 111.9 . . ?
Ce1 C1' H1' 139.0 . . ?
C3' C2' C1' 134.6(8) . . ?
C3' C2' Ce1 74.4(6) . . ?
C1' C2' Ce1 76.3(6) . . ?
C3' C2' H2' 112.7 . . ?
C1' C2' H2' 112.7 . . ?
Ce1 C2' H2' 130.9 . . ?
C4' C3' C2' 134.2(8) . . ?
C4' C3' Ce1 75.8(6) . . ?
C2' C3' Ce1 76.2(6) . . ?
C4' C3' H3' 112.9 . . ?
C2' C3' H3' 112.9 . . ?
Ce1 C3' H3' 128.6 . . ?
C3' C4' C5' 134.3(8) . . ?
C3' C4' Ce1 74.8(6) . . ?
C5' C4' Ce1 76.7(7) . . ?
C3' C4' H4' 112.9 . . ?
C5' C4' H4' 112.9 . . ?
Ce1 C4' H4' 129.4 . . ?
C4' C5' C6' 136.4(8) . . ?
C4' C5' Ce1 74.0(7) . . ?
C6' C5' Ce1 74.1(7) . . ?
C4' C5' H5' 111.8 . . ?
C6' C5' H5' 111.8 . . ?
Ce1 C5' H5' 137.8 . . ?
C7' C6' C5' 135.3(8) . . ?
C7' C6' Ce1 73.6(7) . . ?
C5' C6' Ce1 76.5(7) . . ?
C7' C6' H6' 112.4 . . ?
C5' C6' H6' 112.4 . . ?
Ce1 C6' H6' 132.8 . . ?
C6' C7' C8' 133.0(8) . . ?
C6' C7' Ce1 76.8(7) . . ?
C8' C7' Ce1 75.8(7) . . ?
C6' C7' H7' 113.5 . . ?
C8' C7' H7' 113.5 . . ?
Ce1 C7' H7' 126.4 . . ?
C7' C8' C1' 134.9(8) . . ?
C7' C8' Ce1 74.4(7) . . ?
C1' C8' Ce1 77.5(7) . . ?
C7' C8' H8' 112.5 . . ?
C1' C8' H8' 112.5 . . ?
Ce1 C8' H8' 129.4 . . ?
N1 B1 N5 111.5(3) . . ?
N1 B1 N3 111.1(4) . . ?
N5 B1 N3 111.2(3) . . ?
N1 B1 H1B 109.4(9) . . ?
N5 B1 H1B 107.2(9) . . ?
N3 B1 H1B 106.2(9) . . ?
C9 N1 N2 110.3(3) . . ?
C9 N1 B1 125.3(4) . . ?
N2 N1 B1 123.9(3) . . ?
C11 N2 N1 104.4(3) . . ?
C11 N2 Ce1 139.7(3) . . ?
N1 N2 Ce1 115.6(2) . . ?
N1 C9 C10 108.0(4) . . ?
N1 C9 C12 124.1(4) . . ?
C10 C9 C12 127.9(4) . . ?
C9 C10 C11 105.9(4) . . ?
C9 C10 H10 127.1 . . ?
C11 C10 H10 127.1 . . ?
N2 C11 C10 111.5(4) . . ?
N2 C11 C13 124.4(4) . . ?
C10 C11 C13 124.2(4) . . ?
C9 C12 H12A 109.5 . . ?
C9 C12 H12B 109.5 . . ?
H12A C12 H12B 109.5 . . ?
C9 C12 H12C 109.5 . . ?
H12A C12 H12C 109.5 . . ?
H12B C12 H12C 109.5 . . ?
C11 C13 H13A 109.5 . . ?
C11 C13 H13B 109.5 . . ?
H13A C13 H13B 109.5 . . ?
C11 C13 H13C 109.5 . . ?
H13A C13 H13C 109.5 . . ?
H13B C13 H13C 109.5 . . ?
C14 N3 N4 110.0(3) . . ?
C14 N3 B1 128.0(4) . . ?
N4 N3 B1 121.7(3) . . ?
C16 N4 N3 105.9(3) . . ?
C16 N4 Ce1 130.6(3) . . ?
N3 N4 Ce1 120.7(2) . . ?
N3 C14 C15 107.5(4) . . ?
N3 C14 C17 123.4(4) . . ?
C15 C14 C17 129.1(4) . . ?
C14 C15 C16 106.0(4) . . ?
C14 C15 H15 127.0 . . ?
C16 C15 H15 127.0 . . ?
N4 C16 C15 110.6(4) . . ?
N4 C16 C18 121.3(4) . . ?
C15 C16 C18 128.2(4) . . ?
C14 C17 H17A 109.5 . . ?
C14 C17 H17B 109.5 . . ?
H17A C17 H17B 109.5 . . ?
C14 C17 H17C 109.5 . . ?
H17A C17 H17C 109.5 . . ?
H17B C17 H17C 109.5 . . ?
C16 C18 H18A 109.5 . . ?
C16 C18 H18B 109.5 . . ?
H18A C18 H18B 109.5 . . ?
C16 C18 H18C 109.5 . . ?
H18A C18 H18C 109.5 . . ?
H18B C18 H18C 109.5 . . ?
C19 N5 N6 109.4(3) . . ?
C19 N5 B1 128.9(4) . . ?
N6 N5 B1 121.6(3) . . ?
C21 N6 N5 105.8(3) . . ?
C21 N6 Ce1 131.3(3) . . ?
N5 N6 Ce1 122.2(2) . . ?
N5 C19 C20 108.0(4) . . ?
N5 C19 C22 123.3(4) . . ?
C20 C19 C22 128.7(4) . . ?
C19 C20 C21 106.3(4) . . ?
C19 C20 H20 126.9 . . ?
C21 C20 H20 126.9 . . ?
N6 C21 C20 110.5(4) . . ?
N6 C21 C23 120.3(4) . . ?
C20 C21 C23 129.1(4) . . ?
C19 C22 H22A 109.5 . . ?
C19 C22 H22B 109.5 . . ?
H22A C22 H22B 109.5 . . ?
C19 C22 H22C 109.5 . . ?
H22A C22 H22C 109.5 . . ?
H22B C22 H22C 109.5 . . ?
C21 C23 H23A 109.5 . . ?
C21 C23 H23B 109.5 . . ?
H23A C23 H23B 109.5 . . ?
C21 C23 H23C 109.5 . . ?
H23A C23 H23C 109.5 . . ?
H23B C23 H23C 109.5 . . ?
C27 O1 C24' 103.9(10) . . ?
C27 O1 C24 108.4(8) . . ?
C24' O1 C24 14.8(18) . . ?
C27 O1 C27' 14.9(19) . . ?
C24' O1 C27' 107.1(10) . . ?
C24 O1 C27' 107.7(10) . . ?
C27 O1 Ce1 130.4(6) . . ?
C24' O1 Ce1 125.4(7) . . ?
C24 O1 Ce1 120.9(6) . . ?
C27' O1 Ce1 126.9(9) . . ?
O1 C24 C25 105.6(8) . . ?
O1 C24 H24A 110.6 . . ?
C25 C24 H24A 110.6 . . ?
O1 C24 H24B 110.6 . . ?
C25 C24 H24B 110.6 . . ?
H24A C24 H24B 108.7 . . ?
C24 C25 C26 103.6(9) . . ?
C24 C25 H25A 111.0 . . ?
C26 C25 H25A 111.0 . . ?
C24 C25 H25B 111.0 . . ?
C26 C25 H25B 111.0 . . ?
H25A C25 H25B 109.0 . . ?
C27 C26 C25 104.3(9) . . ?
C27 C26 H26A 110.9 . . ?
C25 C26 H26A 110.9 . . ?
C27 C26 H26B 110.9 . . ?
C25 C26 H26B 110.9 . . ?
H26A C26 H26B 108.9 . . ?
O1 C27 C26 107.7(8) . . ?
O1 C27 H27A 110.2 . . ?
C26 C27 H27A 110.2 . . ?
O1 C27 H27B 110.2 . . ?
C26 C27 H27B 110.2 . . ?
H27A C27 H27B 108.5 . . ?
O1 C24' C25' 109.6(10) . . ?
O1 C24' H24C 109.8 . . ?
C25' C24' H24C 109.8 . . ?
O1 C24' H24D 109.8 . . ?
C25' C24' H24D 109.8 . . ?
H24C C24' H24D 108.2 . . ?
C24' C25' C26' 105.1(10) . . ?
C24' C25' H25C 110.7 . . ?
C26' C25' H25C 110.7 . . ?
C24' C25' H25D 110.7 . . ?
C26' C25' H25D 110.7 . . ?
H25C C25' H25D 108.8 . . ?
C27' C26' C25' 104.7(11) . . ?
C27' C26' H26C 110.8 . . ?
C25' C26' H26C 110.8 . . ?
C27' C26' H26D 110.8 . . ?
C25' C26' H26D 110.8 . . ?
H26C C26' H26D 108.9 . . ?
O1 C27' C26' 107.9(11) . . ?
O1 C27' H27C 110.1 . . ?
C26' C27' H27C 110.1 . . ?
O1 C27' H27D 110.1 . . ?
C26' C27' H27D 110.1 . . ?
H27C C27' H27D 108.4 . . ?
C27" O1" C24" 107.4(15) . . ?
C27" O1" Ce1 124.8(14) . . ?
C24" O1" Ce1 127.5(15) . . ?
O1" C24" C25" 106.5(15) . . ?
O1" C24" H24E 110.4 . . ?
C25" C24" H24E 110.4 . . ?
O1" C24" H24F 110.4 . . ?
C25" C24" H24F 110.4 . . ?
H24E C24" H24F 108.6 . . ?
C24" C25" C26" 104.6(14) . . ?
C24" C25" H25E 110.8 . . ?
C26" C25" H25E 110.8 . . ?
C24" C25" H25F 110.8 . . ?
C26" C25" H25F 110.8 . . ?
H25E C25" H25F 108.9 . . ?
C27" C26" C25" 106.3(13) . . ?
C27" C26" H26E 110.5 . . ?
C25" C26" H26E 110.5 . . ?
C27" C26" H26F 110.5 . . ?
C25" C26" H26F 110.5 . . ?
H26E C26" H26F 108.7 . . ?
O1" C27" C26" 108.2(13) . . ?
O1" C27" H27E 110.1 . . ?
C26" C27" H27E 110.1 . . ?
O1" C27" H27F 110.1 . . ?
C26" C27" H27F 110.1 . . ?
H27E C27" H27F 108.4 . . ?

loop_
_geom_bond_atom_site_label_1
_geom_bond_atom_site_label_2
_geom_bond_distance
_geom_bond_site_symmetry_2
_geom_bond_publ_flag
Ce1 N6 2.570(3) . ?
Ce1 N4 2.573(3) . ?
Ce1 C5 2.687(11) . ?
Ce1 C7' 2.700(12) . ?
Ce1 C4 2.714(10) . ?
Ce1 C6 2.715(11) . ?
Ce1 C8' 2.718(12) . ?
Ce1 C3' 2.725(11) . ?
Ce1 C4' 2.737(11) . ?
Ce1 C7 2.740(12) . ?
Ce1 C6' 2.740(12) . ?
Ce1 C2' 2.748(11) . ?
Ce1 C3 2.752(11) . ?
Ce1 N2 2.768(3) . ?
Ce1 C2 2.770(10) . ?
Ce1 C5' 2.771(12) . ?
Ce1 C8 2.772(11) . ?
Ce1 C1' 2.774(11) . ?
Ce1 C1 2.792(10) . ?
Ce1 O1 2.805(5) . ?
C1 C2 1.388(10) . ?
C1 C8 1.388(9) . ?
C1 H1 0.9500 . ?
C2 C3 1.390(10) . ?
C2 H2 0.9500 . ?
C3 C4 1.406(10) . ?
C3 H3 0.9500 . ?
C4 C5 1.398(9) . ?
C4 H4 0.9500 . ?
C5 C6 1.394(10) . ?
C5 H5 0.9500 . ?
C6 C7 1.386(10) . ?
C6 H6 0.9500 . ?
C7 C8 1.409(10) . ?
C7 H7 0.9500 . ?
C8 H8 0.9500 . ?
C1' C8' 1.399(10) . ?
C1' C2' 1.401(10) . ?
C1' H1' 0.9500 . ?
C2' C3' 1.392(10) . ?
C2' H2' 0.9500 . ?
C3' C4' 1.390(10) . ?
C3' H3' 0.9500 . ?
C4' C5' 1.394(10) . ?
C4' H4' 0.9500 . ?
C5' C6' 1.402(10) . ?
C5' H5' 0.9500 . ?
C6' C7' 1.392(10) . ?
C6' H6' 0.9500 . ?
C7' C8' 1.393(10) . ?
C7' H7' 0.9500 . ?
C8' H8' 0.9500 . ?
B1 N1 1.511(6) . ?
B1 N5 1.537(6) . ?
B1 N3 1.551(6) . ?
B1 H1B 1.09(4) . ?
N1 C9 1.345(5) . ?
N1 N2 1.383(5) . ?
N2 C11 1.346(5) . ?
C9 C10 1.364(6) . ?
C9 C12 1.474(7) . ?
C10 C11 1.372(7) . ?
C10 H10 0.9500 . ?
C11 C13 1.495(7) . ?
C12 H12A 0.9800 . ?
C12 H12B 0.9800 . ?
C12 H12C 0.9800 . ?
C13 H13A 0.9800 . ?
C13 H13B 0.9800 . ?
C13 H13C 0.9800 . ?
N3 C14 1.346(5) . ?
N3 N4 1.363(5) . ?
N4 C16 1.335(5) . ?
C14 C15 1.370(6) . ?
C14 C17 1.478(6) . ?
C15 C16 1.371(7) . ?
C15 H15 0.9500 . ?
C16 C18 1.487(7) . ?
C17 H17A 0.9800 . ?
C17 H17B 0.9800 . ?
C17 H17C 0.9800 . ?
C18 H18A 0.9800 . ?
C18 H18B 0.9800 . ?
C18 H18C 0.9800 . ?
N5 C19 1.351(5) . ?
N5 N6 1.376(5) . ?
N6 C21 1.335(5) . ?
C19 C20 1.358(6) . ?
C19 C22 1.487(6) . ?
C20 C21 1.377(6) . ?
C20 H20 0.9500 . ?
C21 C23 1.486(7) . ?
C22 H22A 0.9800 . ?
C22 H22B 0.9800 . ?
C22 H22C 0.9800 . ?
C23 H23A 0.9800 . ?
C23 H23B 0.9800 . ?
C23 H23C 0.9800 . ?
O1 C27 1.438(11) . ?
O1 C24' 1.444(12) . ?
O1 C24 1.444(11) . ?
O1 C27' 1.446(12) . ?
C24 C25 1.469(11) . ?
C24 H24A 0.9900 . ?
C24 H24B 0.9900 . ?
C25 C26 1.515(12) . ?
C25 H25A 0.9900 . ?
C25 H25B 0.9900 . ?
C26 C27 1.479(11) . ?
C26 H26A 0.9900 . ?
C26 H26B 0.9900 . ?
C27 H27A 0.9900 . ?
C27 H27B 0.9900 . ?
C24' C25' 1.468(13) . ?
C24' H24C 0.9900 . ?
C24' H24D 0.9900 . ?
C25' C26' 1.507(14) . ?
C25' H25C 0.9900 . ?
C25' H25D 0.9900 . ?
C26' C27' 1.478(13) . ?
C26' H26C 0.9900 . ?
C26' H26D 0.9900 . ?
C27' H27C 0.9900 . ?
C27' H27D 0.9900 . ?
O1" C27" 1.444(14) . ?
O1" C24" 1.447(14) . ?
C24" C25" 1.474(15) . ?
C24" H24E 0.9900 . ?
C24" H24F 0.9900 . ?
C25" C26" 1.503(18) . ?
C25" H25E 0.9900 . ?
C25" H25F 0.9900 . ?
C26" C27" 1.467(15) . ?
C26" H26E 0.9900 . ?
C26" H26F 0.9900 . ?
C27" H27E 0.9900 . ?
C27" H27F 0.9900 . ?
